data_7241883
loop_
_publ_author_name
'Kornyakov, Ilya V.'
'Tyumentseva, Olga S.'
'Krivovichev, Sergey V.'
'Tananaev, Ivan G.'
'Gurzhiy, Vladislav V.'

_publ_section_title
;
 Crystal chemistry of the M2+[(UO2)(T6+O4)2(H2O)](H2O)4 (M2+ = Mg, Mn, Fe,
 Co, Ni and Zn; T6+ = S, Se) compounds: the interplay between chemical
 composition, pH and structural architecture
;
_journal_issue 5
_journal_name_full CrystEngComm
_journal_page_first 1140
_journal_page_last 1148
_journal_paper_doi 10.1039/D0CE01587C
_journal_volume 23
_journal_year 2021
_chemical_formula_moiety 'H10 O15 S2 U Zn'
_chemical_formula_sum 'H10 O15 S2 U Zn'
_chemical_formula_weight 617.60
_space_group_crystal_system orthorhombic
_space_group_IT_number 31
_space_group_name_Hall 'P 2ac -2'
_space_group_name_H-M_alt 'P m n 21'
_atom_sites_solution_hydrogens difmap
_atom_sites_solution_primary direct
_audit_creation_date 2020-10-18
_audit_creation_method
;
Olex2 1.2
(compiled 2018.05.29 svn.r3508 for OlexSys, GUI svn.r5506)
;
_audit_update_record
;
2020-10-18 deposited with the CCDC.	2020-12-08 downloaded from the CCDC.
;
_cell_angle_alpha 90
_cell_angle_beta 90
_cell_angle_gamma 90
_cell_formula_units_Z 4
_cell_length_a 12.8695(3)
_cell_length_b 8.28206(15)
_cell_length_c 11.2920(2)
_cell_measurement_reflns_used 10459
_cell_measurement_temperature 296(2)
_cell_measurement_theta_max 36.2010
_cell_measurement_theta_min 2.3650
_cell_volume 1203.57(4)
_computing_cell_refinement 'CrysAlisPro 1.171.39.44a (Rigaku OD, 2018)'
_computing_data_collection 'CrysAlisPro 1.171.39.44a (Rigaku OD, 2018)'
_computing_data_reduction 'CrysAlisPro 1.171.39.44a (Rigaku OD, 2018)'
_computing_molecular_graphics 'Olex2 (Dolomanov et al., 2009)'
_computing_publication_material 'Olex2 (Dolomanov et al., 2009)'
_computing_structure_refinement 'ShelXL (Sheldrick, 2015)'
_computing_structure_solution 'ShelXS (Sheldrick, 2008)'
_diffrn_ambient_temperature 296(2)
_diffrn_detector 'CCD plate'
_diffrn_measured_fraction_theta_full 1.000
_diffrn_measured_fraction_theta_max 1.000
_diffrn_measurement_details
;
List of Runs (angles in degrees, time in seconds):

  # Type    Start    End  Width  t~exp~   \w     \q     \k     \f   Frames
#--------------------------------------------------------------------------
  1  \f   -360.00   9.50   0.50   69.99 -98.65 -34.00 -40.00    --   739
  2  \w    -77.02  -1.52   0.50   70.00    --  -34.00 102.00 134.00  151
  3  \w    257.77 283.77   0.50   70.00    --  -34.00-114.00 122.00   52
;
_diffrn_measurement_device 'abstract diffractometer'
_diffrn_measurement_device_type 'Bruker APEX-II CCD'
_diffrn_measurement_method '\w and \f scans'
_diffrn_orient_matrix_type 'CrysAlisPro convention (1999,Acta A55,543-557)'
_diffrn_orient_matrix_UB_11 -0.0258272000
_diffrn_orient_matrix_UB_12 0.0589577000
_diffrn_orient_matrix_UB_13 -0.0347765000
_diffrn_orient_matrix_UB_21 0.0188389000
_diffrn_orient_matrix_UB_22 0.0615755000
_diffrn_orient_matrix_UB_23 0.0379885000
_diffrn_orient_matrix_UB_31 0.0449027000
_diffrn_orient_matrix_UB_32 0.0080442000
_diffrn_orient_matrix_UB_33 -0.0359684000
_diffrn_radiation_monochromator graphite
_diffrn_radiation_probe x-ray
_diffrn_radiation_type MoK\a
_diffrn_radiation_wavelength 0.71073
_diffrn_reflns_av_R_equivalents 0.0228
_diffrn_reflns_av_unetI/netI 0.0172
_diffrn_reflns_Laue_measured_fraction_full 1.000
_diffrn_reflns_Laue_measured_fraction_max 1.000
_diffrn_reflns_limit_h_max 16
_diffrn_reflns_limit_h_min -16
_diffrn_reflns_limit_k_max 10
_diffrn_reflns_limit_k_min -10
_diffrn_reflns_limit_l_max 14
_diffrn_reflns_limit_l_min -14
_diffrn_reflns_number 10046
_diffrn_reflns_point_group_measured_fraction_full 1.000
_diffrn_reflns_point_group_measured_fraction_max 1.000
_diffrn_reflns_theta_full 25.242
_diffrn_reflns_theta_max 27.492
_diffrn_reflns_theta_min 2.400
_diffrn_source 'fine-focus sealed X-ray tube'
_diffrn_source_type 'Enhance (Mo) X-ray Source'
_exptl_absorpt_coefficient_mu 15.859
_exptl_absorpt_correction_T_max 1.00000
_exptl_absorpt_correction_T_min 0.55543
_exptl_absorpt_correction_type multi-scan
_exptl_absorpt_process_details
;
CrysAlisPro 1.171.39.44a (Rigaku Oxford Diffraction, 2018)
Empirical absorption correction using spherical harmonics,
 implemented in SCALE3 ABSPACK scaling algorithm.
;
_exptl_crystal_colour 'clear yellowish green'
_exptl_crystal_colour_lustre clear
_exptl_crystal_colour_modifier yellowish
_exptl_crystal_colour_primary green
_exptl_crystal_density_diffrn 3.408
_exptl_crystal_description plate
_exptl_crystal_F_000 1136
_exptl_crystal_size_max 0.19
_exptl_crystal_size_mid 0.12
_exptl_crystal_size_min 0.05
_refine_diff_density_max 1.874
_refine_diff_density_min -1.919
_refine_diff_density_rms 0.153
_refine_ls_abs_structure_details
;
 Refined as an inversion twin.
;
_refine_ls_abs_structure_Flack 1.020(11)
_refine_ls_extinction_method none
_refine_ls_goodness_of_fit_ref 1.028
_refine_ls_hydrogen_treatment refxyz
_refine_ls_matrix_type full
_refine_ls_number_parameters 218
_refine_ls_number_reflns 2881
_refine_ls_number_restraints 31
_refine_ls_restrained_S_all 1.047
_refine_ls_R_factor_all 0.0229
_refine_ls_R_factor_gt 0.0205
_refine_ls_shift/su_max 0.001
_refine_ls_shift/su_mean 0.000
_refine_ls_structure_factor_coef Fsqd
_refine_ls_weighting_details 'w=1/[\s^2^(Fo^2^)+(0.0244P)^2^+5.7347P] where P=(Fo^2^+2Fc^2^)/3'
_refine_ls_weighting_scheme calc
_refine_ls_wR_factor_gt 0.0483
_refine_ls_wR_factor_ref 0.0498
_reflns_Friedel_coverage 0.904
_reflns_Friedel_fraction_full 1.000
_reflns_Friedel_fraction_max 1.000
_reflns_number_gt 2706
_reflns_number_total 2881
_reflns_threshold_expression 'I > 2\s(I)'
_cod_data_source_file d0ce01587c1.cif
_cod_data_source_block Compound_12
_cod_depositor_comments 'Adding full bibliography for 7241870--7241883.cif.'
_cod_database_code 7241883
_shelxl_version_number 2014/6
_chemical_oxdiff_formula 'Zn1 U1 S2 O15'
_shelx_space_group_comment
;
The symmetry employed for this shelxl refinement is uniquely defined
by the following loop, which should always be used as a source of
symmetry information in preference to the above space-group names.
They are only intended as comments.
;
_shelx_estimated_absorpt_t_max 0.504
_shelx_estimated_absorpt_t_min 0.153
_reflns_odcompleteness_completeness 96.88
_reflns_odcompleteness_iscentric 1
_reflns_odcompleteness_theta 36.04
_olex2_refinement_description
;
1. Twinned data refinement
 Scales: -0.020(11)
 1.020(11)
2. Fixed Uiso
 At 1.5 times of:
  All O(H) groups, All O(H,H) groups, All O(H,H,H) groups
3. Restrained distances
 O12-H12_$1
 0.98 with sigma of 0.02
 H12-H12_$1
 1.54 with sigma of 0.02
 H12_$1-O4_$6
 2 with sigma of 0.02
 O10_$1-H14_$6
 2.1 with sigma of 0.02
 O14-H14_$1
 0.98 with sigma of 0.02
 H14-H14_$1
 1.54 with sigma of 0.02
 H14_$7-O10_$6
 1.9 with sigma of 0.02
 O10_$6-H10B_$6
 0.98 with sigma of 0.02
 H10B_$6-O7_$8
 1.8 with sigma of 0.02
 O10_$6-H10A_$6
 0.98 with sigma of 0.02
 H10B_$6-H10A_$6
 1.54 with sigma of 0.02
 H10A_$6-O4_$9
 1.8 with sigma of 0.02
 O16_$7-H16_$10
 0.98 with sigma of 0.02
 H16_$7-H16_$10
 1.54 with sigma of 0.02
 H16_$7-O3_$9
 1.9 with sigma of 0.02
 O15_$8-H15_$11
 0.98 with sigma of 0.02
 H15_$8-H15_$11
 1.54 with sigma of 0.02
 H15_$11-O5_$2
 1.9 with sigma of 0.02
 H12_$8-O4_$9
 1.8 with sigma of 0.02
 O13-H13_$1
 0.98 with sigma of 0.02
 O19-H19
 0.98 with sigma of 0.02
 H19_$5-H19
 1.54 with sigma of 0.02
 H19-O5_$4
 1.75 with sigma of 0.02
 O17-H17
 0.98 with sigma of 0.02
 H17-H17_$5
 1.54 with sigma of 0.02
 H17-O11_$3
 2.3 with sigma of 0.02
 H13-H13_$1
 1.54 with sigma of 0.02
 O18-H18
 0.98 with sigma of 0.02
 H18-H18_$5
 1.54 with sigma of 0.02
 O3_$5-H18_$5
 2.4 with sigma of 0.02
;
_olex2_submission_special_instructions 'No special instructions were received'
_oxdiff_exptl_absorpt_empirical_details
;
Empirical correction (ABSPACK) includes:
- Absorption correction using spherical harmonics
- Frame scaling
- Detector area scaling
;
_oxdiff_exptl_absorpt_empirical_full_max 1.935
_oxdiff_exptl_absorpt_empirical_full_min 0.583

loop_
_space_group_symop_operation_xyz
'x, y, z'
'-x+1/2, -y, z+1/2'
'-x, y, z'
'x+1/2, -y, z+1/2'

loop_
_atom_site_label
_atom_site_type_symbol
_atom_site_fract_x
_atom_site_fract_y
_atom_site_fract_z
_atom_site_U_iso_or_equiv
_atom_site_adp_type
_atom_site_occupancy
_atom_site_site_symmetry_order
_atom_site_calc_flag
_atom_site_refinement_flags_posn
_atom_site_refinement_flags_adp
_atom_site_refinement_flags_occupancy
_atom_site_disorder_assembly
_atom_site_disorder_group
U1 U 0.24875(2) 1.11332(2) 0.52540(9) 0.00710(8) Uani 1 1 d . . . . .
Zn1 Zn 0.0000 0.66318(16) 0.71005(12) 0.0104(3) Uani 1 2 d S T P B .
Zn2 Zn 0.5000 0.6817(2) 0.67727(13) 0.0205(4) Uani 1 2 d S T P B .
S1 S 0.27384(17) 1.2386(3) 0.8332(2) 0.0095(4) Uani 1 1 d . . . A 1
S2 S 0.25308(13) 0.7422(3) 0.7138(2) 0.0082(5) Uani 1 1 d . . . B 1
O1 O 0.3788(4) 1.0620(7) 0.4918(5) 0.0145(12) Uani 1 1 d . . . . .
O2 O 0.1186(4) 1.1638(7) 0.5597(5) 0.0147(12) Uani 1 1 d . . . . .
O3 O 0.3126(5) 1.2166(9) 0.7089(5) 0.0210(14) Uani 1 1 d D . . . .
O4 O 0.3246(5) 1.3827(7) 0.8824(6) 0.0211(16) Uani 1 1 d D . . . .
O5 O 0.1607(4) 1.2501(8) 0.8347(5) 0.0176(12) Uani 1 1 d D . . . .
O6 O 0.2302(6) 0.8966(10) 0.6562(9) 0.035(2) Uani 1 1 d . . . . .
O7 O 0.3409(5) 0.6604(9) 0.6549(6) 0.0235(15) Uani 1 1 d D . . . .
O8 O 0.1628(5) 0.6384(7) 0.7088(6) 0.0168(13) Uani 1 1 d . . . . .
O9 O 0.1893(5) 0.9021(7) 0.4043(6) 0.0233(15) Uani 1 1 d . . . . .
O10 O 0.2952(5) 1.4054(7) 0.5080(6) 0.0206(14) Uani 1 1 d D . . . .
H10A H 0.249(6) 1.455(7) 0.451(6) 0.031 Uiso 1 1 d DR . . . .
H10B H 0.301(7) 1.482(7) 0.573(5) 0.031 Uiso 1 1 d DR . . . .
O11 O 0.2145(5) 1.2263(8) 0.3363(6) 0.0195(12) Uani 1 1 d D . . . .
O12 O 0.0000 0.7132(12) 0.5307(11) 0.0248(19) Uani 1 2 d DS T P . .
H12 H 0.0600(11) 0.664(11) 0.485(4) 0.037 Uiso 1 1 d DR . . . .
O13 O 0.0000 0.9122(11) 0.7459(9) 0.022(2) Uani 1 2 d DS T P . .
H13 H 0.0593(11) 0.973(9) 0.713(8) 0.032 Uiso 1 1 d DR . . . .
O14 O 0.0000 0.6423(12) 0.8925(9) 0.019(2) Uani 1 2 d DS T P . .
H14 H 0.0605(11) 0.631(12) 0.942(4) 0.028 Uiso 1 1 d DR . . . .
O15 O 0.0000 0.4141(12) 0.6924(9) 0.019(2) Uani 1 2 d DS T P . .
H15 H 0.0598(11) 0.364(10) 0.738(7) 0.028 Uiso 1 1 d DR . . . .
O16 O 0.5000 0.4156(15) 0.6709(12) 0.032(3) Uani 1 2 d DS T P . .
H16 H 0.4398(11) 0.344(6) 0.700(8) 0.047 Uiso 1 1 d DR . . . .
O17 O 0.5000 0.6429(16) 0.8623(12) 0.041(3) Uani 1 2 d DS T P . .
O18 O 0.5000 0.9288(13) 0.7188(14) 0.047(3) Uani 1 2 d DS T P . .
O19 O 0.5000 0.7095(12) 0.4956(7) 0.017(2) Uani 1 2 d DS T P . .
H17 H 0.4396(11) 0.671(8) 0.911(4) 0.026 Uiso 1 1 d DR . . . .
H18 H 0.4402(11) 1.003(4) 0.735(7) 0.026 Uiso 1 1 d DR . . . .
H19 H 0.4402(11) 0.725(13) 0.441(3) 0.026 Uiso 1 1 d DR . . . .

loop_
_atom_site_aniso_label
_atom_site_aniso_U_11
_atom_site_aniso_U_22
_atom_site_aniso_U_33
_atom_site_aniso_U_23
_atom_site_aniso_U_13
_atom_site_aniso_U_12
U1 0.00915(12) 0.00662(12) 0.00553(12) 0.00067(19) 0.00070(10) 0.00080(10)
Zn1 0.0082(6) 0.0119(6) 0.0109(6) -0.0009(5) 0.000 0.000
Zn2 0.0076(7) 0.0368(9) 0.0170(8) -0.0117(7) 0.000 0.000
S1 0.0109(8) 0.0105(10) 0.0072(10) 0.0003(8) -0.0009(8) -0.0004(8)
S2 0.0079(9) 0.0102(10) 0.0065(10) 0.0004(8) 0.0013(6) 0.0006(6)
O1 0.012(3) 0.015(3) 0.017(3) -0.002(2) 0.006(2) 0.000(2)
O2 0.011(3) 0.019(3) 0.014(3) -0.002(2) 0.002(2) 0.004(2)
O3 0.012(3) 0.043(4) 0.007(3) -0.003(3) 0.001(2) 0.000(3)
O4 0.018(3) 0.012(3) 0.033(4) -0.009(3) 0.000(3) -0.003(2)
O5 0.011(2) 0.029(3) 0.012(3) 0.002(2) 0.003(2) 0.001(2)
O6 0.023(4) 0.038(5) 0.043(5) 0.030(4) -0.002(4) -0.003(3)
O7 0.008(3) 0.042(4) 0.020(4) -0.020(3) 0.002(3) 0.000(3)
O8 0.011(3) 0.012(3) 0.027(3) -0.003(3) 0.005(3) -0.002(2)
O9 0.020(3) 0.020(3) 0.030(4) -0.017(3) 0.004(3) -0.002(3)
O10 0.034(3) 0.007(2) 0.021(4) -0.001(2) -0.010(3) 0.001(2)
O11 0.024(3) 0.023(3) 0.011(3) 0.007(3) 0.000(3) -0.001(3)
O12 0.015(4) 0.046(6) 0.013(4) 0.009(5) 0.000 0.000
O13 0.015(4) 0.015(4) 0.036(6) 0.002(4) 0.000 0.000
O14 0.017(5) 0.025(5) 0.015(5) -0.004(4) 0.000 0.000
O15 0.017(4) 0.015(4) 0.025(6) -0.002(4) 0.000 0.000
O16 0.022(5) 0.036(6) 0.037(6) 0.010(6) 0.000 0.000
O17 0.039(7) 0.053(8) 0.031(7) -0.001(6) 0.000 0.000
O18 0.018(5) 0.017(5) 0.108(11) 0.005(7) 0.000 0.000
O19 0.012(4) 0.030(5) 0.010(5) 0.008(3) 0.000 0.000

loop_
_atom_type_symbol
_atom_type_description
_atom_type_scat_dispersion_real
_atom_type_scat_dispersion_imag
_atom_type_scat_source
H H 0.0000 0.0000 'International Tables Vol C Tables 4.2.6.8 and 6.1.1.4'
O O 0.0106 0.0060 'International Tables Vol C Tables 4.2.6.8 and 6.1.1.4'
S S 0.1246 0.1234 'International Tables Vol C Tables 4.2.6.8 and 6.1.1.4'
U U -9.6767 9.6646 'International Tables Vol C Tables 4.2.6.8 and 6.1.1.4'
Zn Zn 0.2839 1.4301 'International Tables Vol C Tables 4.2.6.8 and 6.1.1.4'

loop_
_geom_angle_atom_site_label_1
_geom_angle_atom_site_label_2
_geom_angle_atom_site_label_3
_geom_angle
_geom_angle_site_symmetry_1
_geom_angle_site_symmetry_3
_geom_angle_publ_flag
O1 U1 O2 179.7(3) . . ?
O1 U1 O3 86.9(2) . . ?
O1 U1 O6 92.7(3) . . ?
O1 U1 O9 90.3(2) . . ?
O1 U1 O10 89.4(2) . . ?
O1 U1 O11 94.4(2) . . ?
O2 U1 O3 92.9(2) . . ?
O2 U1 O6 86.9(3) . . ?
O2 U1 O9 89.7(2) . . ?
O2 U1 O10 90.9(3) . . ?
O2 U1 O11 85.9(2) . . ?
O3 U1 O10 68.8(2) . . ?
O6 U1 O3 76.2(3) . . ?
O6 U1 O9 76.3(3) . . ?
O6 U1 O10 144.8(3) . . ?
O6 U1 O11 148.5(3) . . ?
O9 U1 O3 152.2(3) . . ?
O9 U1 O10 138.9(2) . . ?
O9 U1 O11 73.1(2) . . ?
O11 U1 O3 134.7(2) . . ?
O11 U1 O10 65.9(2) . . ?
O8 Zn1 O8 168.8(3) . 3 ?
O12 Zn1 O8 90.7(2) . . ?
O12 Zn1 O8 90.7(2) . 3 ?
O12 Zn1 O13 89.5(4) . . ?
O12 Zn1 O14 173.2(4) . . ?
O12 Zn1 O15 96.0(4) . . ?
O13 Zn1 O8 95.57(17) . . ?
O13 Zn1 O8 95.57(17) . 3 ?
O14 Zn1 O8 89.9(2) . . ?
O14 Zn1 O8 89.9(2) . 3 ?
O14 Zn1 O13 83.7(4) . . ?
O14 Zn1 O15 90.7(5) . . ?
O15 Zn1 O8 84.39(17) . . ?
O15 Zn1 O8 84.39(17) . 3 ?
O15 Zn1 O13 174.4(4) . . ?
O7 Zn2 O7 162.9(3) 3_655 . ?
O7 Zn2 O16 84.9(2) 3_655 . ?
O7 Zn2 O16 84.9(2) . . ?
O7 Zn2 O17 96.2(2) . . ?
O7 Zn2 O17 96.2(2) 3_655 . ?
O7 Zn2 O18 96.3(2) . . ?
O7 Zn2 O18 96.3(2) 3_655 . ?
O17 Zn2 O16 83.1(5) . . ?
O18 Zn2 O16 169.0(6) . . ?
O18 Zn2 O17 85.8(6) . . ?
O19 Zn2 O7 83.6(2) . 3_655 ?
O19 Zn2 O7 83.6(2) . . ?
O19 Zn2 O16 94.5(4) . . ?
O19 Zn2 O17 177.7(5) . . ?
O19 Zn2 O18 96.5(5) . . ?
O4 S1 O3 107.7(4) . . ?
O4 S1 O9 106.8(4) . 2_575 ?
O5 S1 O3 110.5(4) . . ?
O5 S1 O4 112.8(4) . . ?
O5 S1 O9 111.2(4) . 2_575 ?
O9 S1 O3 107.6(4) 2_575 . ?
O6 S2 O7 110.8(5) . . ?
O6 S2 O11 108.7(5) . 2_575 ?
O8 S2 O6 109.9(4) . . ?
O8 S2 O7 108.9(4) . . ?
O8 S2 O11 111.8(4) . 2_575 ?
O11 S2 O7 106.8(4) 2_575 . ?
S1 O3 U1 137.8(4) . . ?
S2 O6 U1 158.6(6) . . ?
S2 O7 Zn2 131.6(4) . . ?
S2 O8 Zn1 137.8(4) . . ?
S1 O9 U1 142.3(4) 2_574 . ?
S2 O11 U1 149.9(4) 2_574 . ?

loop_
_geom_bond_atom_site_label_1
_geom_bond_atom_site_label_2
_geom_bond_distance
_geom_bond_site_symmetry_2
_geom_bond_publ_flag
U1 O1 1.768(5) . ?
U1 O2 1.769(5) . ?
U1 O3 2.388(6) . ?
U1 O6 2.337(7) . ?
U1 O9 2.349(6) . ?
U1 O10 2.500(6) . ?
U1 O11 2.373(7) . ?
Zn1 O8 2.105(6) 3 ?
Zn1 O8 2.105(6) . ?
Zn1 O12 2.067(12) . ?
Zn1 O13 2.102(9) . ?
Zn1 O14 2.068(10) . ?
Zn1 O15 2.073(10) . ?
Zn2 O7 2.070(6) . ?
Zn2 O7 2.070(6) 3_655 ?
Zn2 O16 2.205(12) . ?
Zn2 O17 2.114(14) . ?
Zn2 O18 2.100(11) . ?
Zn2 O19 2.064(8) . ?
S1 O3 1.501(6) . ?
S1 O4 1.470(6) . ?
S1 O5 1.460(5) . ?
S1 O9 1.492(6) 2_575 ?
S2 O6 1.464(7) . ?
S2 O7 1.476(6) . ?
S2 O8 1.446(6) . ?
S2 O11 1.468(7) 2_575 ?
O9 S1 1.492(6) 2_574 ?
O11 S2 1.468(7) 2_574 ?

loop_
_geom_torsion_atom_site_label_1
_geom_torsion_atom_site_label_2
_geom_torsion_atom_site_label_3
_geom_torsion_atom_site_label_4
_geom_torsion
_geom_torsion_site_symmetry_1
_geom_torsion_site_symmetry_2
_geom_torsion_site_symmetry_3
_geom_torsion_site_symmetry_4
_geom_torsion_publ_flag
O4 S1 O3 U1 -148.7(5) . . . . ?
O5 S1 O3 U1 -25.1(8) . . . . ?
O6 S2 O7 Zn2 85.4(7) . . . . ?
O6 S2 O8 Zn1 -32.2(8) . . . . ?
O7 S2 O6 U1 -4.6(17) . . . . ?
O7 S2 O8 Zn1 -153.7(6) . . . . ?
O8 S2 O6 U1 -125.0(15) . . . . ?
O8 S2 O7 Zn2 -153.6(6) . . . . ?
O9 S1 O3 U1 96.5(6) 2_575 . . . ?
O11 S2 O6 U1 112.3(16) 2_575 . . . ?
O11 S2 O7 Zn2 -32.8(7) 2_575 . . . ?
O11 S2 O8 Zn1 88.5(7) 2_575 . . . ?

loop_
_twin_individual_id
_twin_individual_mass_fraction_refined
1 -0.020(11)
2 1.020(11)
